data_4116088
loop_
_publ_author_name
'Miriam V. Bennett'
'Matthew P. Shores'
'Laurance G. Beauvais'
'Jeffrey R. Long'

_publ_contact_author
;
        Jeffrey R. Long
        Department of Chemistry
        University of California, Berkeley
        United States of America
;
_publ_contact_author_email jlong@cchem.berkeley.edu
_publ_contact_author_fax '510 643-3832'
_publ_contact_author_phone '510 642-0860'
_publ_section_title
;
 Expansion of the Porous Solid Na2Zn3[Fe(CN)6]2.9H2O: Enhanced
 Ion-Exchange Capacity in Na2Zn3[Re6Se8(CN)6]2.24H2O
;
_journal_name_full 'Journal of the American Chemical Society'
_journal_page_first 6664
_journal_page_last 6668
_journal_paper_doi 10.1021/ja000593d
_journal_volume 122
_journal_year 2000
_chemical_compound_source synthetic
_chemical_formula_structural 'Na2Zn3[Re6Se8(CN)6]2 24H2O'
_chemical_formula_sum 'C12 H48 N12 Na2 O24 Re12 Se16 Zn3'
_chemical_formula_weight 4484.47
_chemical_name_systematic
;
 ?
;
_space_group_IT_number 167
_symmetry_cell_setting rhombohedral
_symmetry_space_group_name_Hall '-R 3 2"c'
_symmetry_space_group_name_H-M 'R -3 c :H'
_atom_sites_solution_hydrogens geom
_atom_sites_solution_primary direct
_atom_sites_solution_secondary difmap
_audit_creation_method SHELXL
_cell_angle_alpha 90.00
_cell_angle_beta 90.00
_cell_angle_gamma 120.00
_cell_formula_units_Z 6
_cell_length_a 17.0867(13)
_cell_length_b 17.0867(13)
_cell_length_c 49.643(6)
_cell_measurement_temperature 293(2)
_cell_volume 12552(2)
_computing_data_collection
;
  SMART (Siemens, 1995), SAINT (Siemens, 1995)
;
_computing_data_reduction
;
  SAINT (Siemens, 1995), XPREP (Siemens, 1995)
;
_computing_structure_refinement 'SHELXL-93 (Sheldrick, 1993)'
_computing_structure_solution 'SHELXS-86 (Sheldrick, 1990)'
_diffrn_ambient_temperature 293(2)
_diffrn_radiation_monochromator graphite
_diffrn_radiation_source 'fine-focus sealed tube'
_diffrn_radiation_type MoK\a
_diffrn_radiation_wavelength 0.71073
_diffrn_reflns_av_R_equivalents 0.0998
_diffrn_reflns_av_sigmaI/netI 0.0787
_diffrn_reflns_limit_h_max 18
_diffrn_reflns_limit_h_min -20
_diffrn_reflns_limit_k_max 18
_diffrn_reflns_limit_k_min -20
_diffrn_reflns_limit_l_max 55
_diffrn_reflns_limit_l_min -59
_diffrn_reflns_number 17873
_diffrn_reflns_theta_max 25.66
_diffrn_reflns_theta_min 1.60
_exptl_absorpt_coefficient_mu 25.142
_exptl_absorpt_correction_type multi-scan
_exptl_absorpt_process_details 'Blessing, Acta Cryst. (1995) A51 33-38'
_exptl_crystal_colour orange
_exptl_crystal_density_diffrn 3.560
_exptl_crystal_description block
_exptl_crystal_F_000 11712
_exptl_crystal_size_max 0.07
_exptl_crystal_size_mid 0.04
_exptl_crystal_size_min 0.03
_refine_diff_density_max 1.437
_refine_diff_density_min -1.461
_refine_diff_density_rms 0.293
_refine_ls_extinction_coef 0.000002(1)
_refine_ls_extinction_expression Fc^*^=kFc[1+0.001xFc^2^\l^3^/sin(2\q)]^-1/4^
_refine_ls_extinction_method SHELXL
_refine_ls_goodness_of_fit_all 0.990
_refine_ls_goodness_of_fit_obs 1.116
_refine_ls_matrix_type full
_refine_ls_number_parameters 121
_refine_ls_number_reflns 2507
_refine_ls_number_restraints 0
_refine_ls_restrained_S_all 0.990
_refine_ls_restrained_S_obs 1.116
_refine_ls_R_factor_all 0.1091
_refine_ls_R_factor_obs 0.0446
_refine_ls_shift/esd_max 0.041
_refine_ls_shift/esd_mean 0.003
_refine_ls_structure_factor_coef Fsqd
_refine_ls_weighting_details 'w=1/[\s^2^(Fo^2^)+(0.0407P)^2^+0.0000P] where P=(Fo^2^+2Fc^2^)/3'
_refine_ls_weighting_scheme calc
_refine_ls_wR_factor_all 0.0973
_refine_ls_wR_factor_obs 0.0811
_reflns_number_observed 1420
_reflns_number_total 2507
_reflns_observed_criterion >2sigma(I)
_cod_data_source_file ja000593d_1.cif
_cod_data_source_block compound1
_cod_depositor_comments
;
The following automatic conversions were performed:

'_refine_ls_weighting_scheme' value 'calc
w=1/[\s^2^(Fo^2^)+(0.0407P)^2^+0.0000P] where P=(Fo^2^+2Fc^2^)/3' was
changed to 'calc'. New tag '_refine_ls_weighting_details' was
created. The value of the new tag was set to
'w=1/[\s^2^(Fo^2^)+(0.0407P)^2^+0.0000P] where P=(Fo^2^+2Fc^2^)/3'.

Automatic conversion script
Id: cif_fix_values 3143 2015-03-26 13:38:13Z robertas 
;
_cod_original_cell_volume 12551.9(19)
_cod_original_sg_symbol_H-M 'R -3 c'
_cod_database_code 4116088

loop_
_symmetry_equiv_pos_as_xyz
'x, y, z'
'-y, x-y, z'
'-x+y, -x, z'
'y, x, -z+1/2'
'x-y, -y, -z+1/2'
'-x, -x+y, -z+1/2'
'x+2/3, y+1/3, z+1/3'
'-y+2/3, x-y+1/3, z+1/3'
'-x+y+2/3, -x+1/3, z+1/3'
'y+2/3, x+1/3, -z+5/6'
'x-y+2/3, -y+1/3, -z+5/6'
'-x+2/3, -x+y+1/3, -z+5/6'
'x+1/3, y+2/3, z+2/3'
'-y+1/3, x-y+2/3, z+2/3'
'-x+y+1/3, -x+2/3, z+2/3'
'y+1/3, x+2/3, -z+7/6'
'x-y+1/3, -y+2/3, -z+7/6'
'-x+1/3, -x+y+2/3, -z+7/6'
'-x, -y, -z'
'y, -x+y, -z'
'x-y, x, -z'
'-y, -x, z-1/2'
'-x+y, y, z-1/2'
'x, x-y, z-1/2'
'-x+2/3, -y+1/3, -z+1/3'
'y+2/3, -x+y+1/3, -z+1/3'
'x-y+2/3, x+1/3, -z+1/3'
'-y+2/3, -x+1/3, z-1/6'
'-x+y+2/3, y+1/3, z-1/6'
'x+2/3, x-y+1/3, z-1/6'
'-x+1/3, -y+2/3, -z+2/3'
'y+1/3, -x+y+2/3, -z+2/3'
'x-y+1/3, x+2/3, -z+2/3'
'-y+1/3, -x+2/3, z+1/6'
'-x+y+1/3, y+2/3, z+1/6'
'x+1/3, x-y+2/3, z+1/6'

loop_
_atom_site_aniso_label
_atom_site_aniso_U_11
_atom_site_aniso_U_22
_atom_site_aniso_U_33
_atom_site_aniso_U_23
_atom_site_aniso_U_13
_atom_site_aniso_U_12
Re1 0.0176(4) 0.0194(4) 0.0244(3) -0.0017(3) -0.0020(3) 0.0097(3)
Re2 0.0314(5) 0.0310(5) 0.0244(4) -0.0092(3) -0.0066(3) 0.0151(4)
Se1 0.0251(10) 0.0251(10) 0.0204(14) 0.000 0.000 0.0125(5)
Se2 0.0331(12) 0.0386(12) 0.0375(11) -0.0044(9) -0.0156(8) 0.0186(9)
Se3 0.0281(11) 0.0215(10) 0.0391(11) -0.0004(8) -0.0036(8) 0.0154(9)
Se4 0.067(2) 0.067(2) 0.020(2) 0.000 0.000 0.0334(8)
Zn 0.0184(11) 0.0184(11) 0.0254(14) -0.0019(6) 0.0019(6) 0.0072(13)
C1 0.024(11) 0.023(11) 0.047(12) -0.001(8) -0.005(9) 0.006(9)
N1 0.033(9) 0.032(10) 0.047(9) -0.007(8) -0.009(8) 0.022(8)
C2 0.037(12) 0.040(12) 0.028(10) -0.003(9) 0.002(8) 0.026(10)
N2 0.049(10) 0.040(10) 0.038(9) -0.026(8) -0.012(8) 0.024(9)

loop_
_atom_site_label
_atom_site_type_symbol
_atom_site_fract_x
_atom_site_fract_y
_atom_site_fract_z
_atom_site_U_iso_or_equiv
_atom_site_thermal_displace_type
_atom_site_occupancy
_atom_site_calc_flag
_atom_site_refinement_flags
Re1 Re 0.23997(4) 0.65663(4) 0.033665(11) 0.0202(2) Uani 1 d .
Re2 Re 0.25031(5) 0.57314(5) -0.009569(12) 0.0292(2) Uani 1 d .
Se1 Se 0.3333 0.6667 0.07419(5) 0.0235(6) Uani 1 d S
Se2 Se 0.15376(12) 0.64620(13) -0.00859(4) 0.0361(5) Uani 1 d .
Se3 Se 0.31462(12) 0.82688(11) 0.03274(3) 0.0282(4) Uani 1 d .
Se4 Se 0.3333 0.6667 -0.04965(6) 0.0512(10) Uani 1 d S
Zn Zn 0.03592(14) 0.36926(14) -0.0833 0.0216(6) Uani 1 d S
C1 C 0.1339(12) 0.6466(11) 0.0574(4) 0.034(4) Uani 1 d .
N1 N 0.0776(10) 0.6419(9) 0.0710(3) 0.034(4) Uani 1 d .
C2 C 0.1620(11) 0.4736(12) -0.0362(3) 0.033(4) Uani 1 d .
N2 N 0.1133(10) 0.4203(10) -0.0521(3) 0.042(4) Uani 1 d .
Na Na 0.2318(36) 0.8075(34) 0.1155(12) 0.186(19) Uiso 0.33 d P
O1 O -0.1050(31) 0.3333 0.0833 0.290(25) Uiso 1 d S
O2 O 0.0827(36) 0.5367(40) 0.1471(11) 0.146(20) Uiso 0.40 d P
O3 O 0.3333 0.6667 0.1449(16) 0.454(56) Uiso 1 d S
O4 O 0.1794(31) 0.6279(29) 0.1341(8) 0.142(15) Uiso 0.50 d P
O5 O 0.1312(48) 0.7410(45) 0.1426(14) 0.192(28) Uiso 0.40 d P
O6 O 0.0604(29) 0.6737(30) 0.1650(8) 0.137(14) Uiso 0.50 d P
O7 O 0.2175(27) 0.8368(27) 0.0955(9) 0.089(13) Uiso 0.40 d P
O8A O 0.0727(36) 0.4630(36) 0.1166(11) 0.129(19) Uiso 0.40 d P
O8B O 0.0429(29) 0.4440(28) 0.0966(9) 0.128(15) Uiso 0.50 d P

loop_
_atom_type_symbol
_atom_type_description
_atom_type_scat_dispersion_real
_atom_type_scat_dispersion_imag
_atom_type_scat_source
C C 0.0033 0.0016 'International Tables Vol C Tables 4.2.6.8 and 6.1.1.4'
H H 0.0000 0.0000 'International Tables Vol C Tables 4.2.6.8 and 6.1.1.4'
N N 0.0061 0.0033 'International Tables Vol C Tables 4.2.6.8 and 6.1.1.4'
O O 0.0106 0.0060 'International Tables Vol C Tables 4.2.6.8 and 6.1.1.4'
Na Na 0.0362 0.0249 'International Tables Vol C Tables 4.2.6.8 and 6.1.1.4'
Zn Zn 0.2839 1.4301 'International Tables Vol C Tables 4.2.6.8 and 6.1.1.4'
Se Se -0.0929 2.2259 'International Tables Vol C Tables 4.2.6.8 and 6.1.1.4'
Re Re -1.0185 7.2310 'International Tables Vol C Tables 4.2.6.8 and 6.1.1.4'

loop_
_geom_angle_atom_site_label_1
_geom_angle_atom_site_label_2
_geom_angle_atom_site_label_3
_geom_angle
_geom_angle_site_symmetry_1
_geom_angle_site_symmetry_3
C1 Re1 Se3 92.2(5) . 2_665
C1 Re1 Se2 90.6(5) . .
Se3 Re1 Se2 89.40(6) 2_665 .
C1 Re1 Se1 92.8(5) . .
Se3 Re1 Se1 90.10(4) 2_665 .
Se2 Re1 Se1 176.53(6) . .
C1 Re1 Se3 91.3(5) . .
Se3 Re1 Se3 176.50(6) 2_665 .
Se2 Re1 Se3 90.40(6) . .
Se1 Re1 Se3 89.90(4) . .
C1 Re1 Re2 133.8(5) . 3_565
Se3 Re1 Re2 118.53(5) 2_665 3_565
Se2 Re1 Re2 58.72(5) . 3_565
Se1 Re1 Re2 118.70(4) . 3_565
Se3 Re1 Re2 58.57(5) . 3_565
C1 Re1 Re1 136.2(5) . 2_665
Se3 Re1 Re1 58.77(5) 2_665 2_665
Se2 Re1 Re1 118.38(5) . 2_665
Se1 Re1 Re1 58.58(3) . 2_665
Se3 Re1 Re1 118.44(5) . 2_665
Re2 Re1 Re1 90.06(2) 3_565 2_665
C1 Re1 Re1 135.3(5) . 3_565
Se3 Re1 Re1 118.76(5) 2_665 3_565
Se2 Re1 Re1 118.85(5) . 3_565
Se1 Re1 Re1 58.58(3) . 3_565
Se3 Re1 Re1 58.44(5) . 3_565
Re2 Re1 Re1 60.14(3) 3_565 3_565
Re1 Re1 Re1 60.0 2_665 3_565
C1 Re1 Re2 134.7(5) . .
Se3 Re1 Re2 58.57(5) 2_665 .
Se2 Re1 Re2 58.51(5) . .
Se1 Re1 Re2 118.44(4) . .
Se3 Re1 Re2 118.51(5) . .
Re2 Re1 Re2 59.96(4) 3_565 .
Re1 Re1 Re2 59.88(3) 2_665 .
Re1 Re1 Re2 89.92(3) 3_565 .
C2 Re2 Se4 87.9(5) . .
C2 Re2 Se2 91.7(4) . .
Se4 Re2 Se2 90.08(5) . .
C2 Re2 Se3 95.8(5) . 2_665
Se4 Re2 Se3 176.24(6) . 2_665
Se2 Re2 Se3 89.32(6) . 2_665
C2 Re2 Se2 91.8(4) . 2_665
Se4 Re2 Se2 89.97(5) . 2_665
Se2 Re2 Se2 176.44(7) . 2_665
Se3 Re2 Se2 90.40(6) 2_665 2_665
C2 Re2 Re1 137.8(5) . 2_665
Se4 Re2 Re1 118.47(5) . 2_665
Se2 Re2 Re1 118.47(5) . 2_665
Se3 Re2 Re1 58.77(4) 2_665 2_665
Se2 Re2 Re1 58.53(5) 2_665 2_665
C2 Re2 Re2 132.0(4) . 2_665
Se4 Re2 Re2 58.34(4) . 2_665
Se2 Re2 Re2 118.68(5) . 2_665
Se3 Re2 Re2 118.90(4) 2_665 2_665
Se2 Re2 Re2 58.51(5) 2_665 2_665
Re1 Re2 Re2 60.15(3) 2_665 2_665
C2 Re2 Re2 132.0(5) . 3_565
Se4 Re2 Re2 58.34(4) . 3_565
Se2 Re2 Re2 58.69(5) . 3_565
Se3 Re2 Re2 118.34(4) 2_665 3_565
Se2 Re2 Re2 118.50(5) 2_665 3_565
Re1 Re2 Re2 90.08(3) 2_665 3_565
Re2 Re2 Re2 60.0 2_665 3_565
C2 Re2 Re1 137.9(4) . .
Se4 Re2 Re1 118.21(5) . .
Se2 Re2 Re1 58.49(5) . .
Se3 Re2 Re1 58.45(4) 2_665 .
Se2 Re2 Re1 118.49(5) 2_665 .
Re1 Re2 Re1 59.98(3) 2_665 .
Re2 Re2 Re1 89.93(2) 2_665 .
Re2 Re2 Re1 59.89(3) 3_565 .
Re1 Se1 Re1 62.85(6) . 2_665
Re1 Se1 Re1 62.85(6) . 3_565
Re1 Se1 Re1 62.85(6) 2_665 3_565
Re1 Se2 Re2 63.00(5) . .
Re1 Se2 Re2 62.75(4) . 3_565
Re2 Se2 Re2 62.79(5) . 3_565
Re1 Se3 Re2 62.97(4) 3_565 3_565
Re1 Se3 Re1 62.79(5) 3_565 .
Re2 Se3 Re1 62.67(4) 3_565 .
Re2 Se4 Re2 63.33(7) 3_565 .
Re2 Se4 Re2 63.33(7) 3_565 2_665
Re2 Se4 Re2 63.33(7) . 2_665
N2 Zn N2 111.2(9) . 10_454
N2 Zn N1 102.4(6) . 19_565
N2 Zn N1 113.7(6) 10_454 19_565
N2 Zn N1 113.8(6) . 28
N2 Zn N1 102.4(6) 10_454 28
N1 Zn N1 113.8(8) 19_565 28
N1 C1 Re1 177.9(15) . .
C1 N1 Zn 161.9(15) . 19_565
N2 C2 Re2 177.3(16) . .
C2 N2 Zn 160.4(15) . .

loop_
_geom_bond_atom_site_label_1
_geom_bond_atom_site_label_2
_geom_bond_distance
_geom_bond_site_symmetry_2
Re1 C1 2.10(2) .
Re1 Se3 2.518(2) 2_665
Re1 Se2 2.518(2) .
Re1 Se1 2.520(2) .
Re1 Se3 2.526(2) .
Re1 Re2 2.6246(9) 3_565
Re1 Re1 2.6272(12) 2_665
Re1 Re1 2.6272(12) 3_565
Re1 Re2 2.6315(9) .
Re2 C2 2.09(2) .
Re2 Se4 2.502(3) .
Re2 Se2 2.518(2) .
Re2 Se3 2.521(2) 2_665
Re2 Se2 2.523(2) 2_665
Re2 Re1 2.6245(9) 2_665
Re2 Re2 2.6264(13) 2_665
Re2 Re2 2.6264(13) 3_565
Se1 Re1 2.520(2) 2_665
Se1 Re1 2.520(2) 3_565
Se2 Re2 2.523(2) 3_565
Se3 Re1 2.517(2) 3_565
Se3 Re2 2.521(2) 3_565
Se4 Re2 2.502(3) 3_565
Se4 Re2 2.502(3) 2_665
Zn N2 1.941(14) .
Zn N2 1.941(14) 10_454
Zn N1 1.950(15) 19_565
Zn N1 1.950(15) 28
C1 N1 1.15(2) .
N1 Zn 1.950(15) 19_565
C2 N2 1.18(2) .
Na Na 4.17(11) 16_454
